data_7003086
loop_
_publ_author_name
'Barnes, Nicholas A.'
'Brisdon, Alan K.'
'Brown, F. R. William'
'Cross, Wendy I.'
'Herbert, Christopher J.'
'Pritchard, Robin G.'
'Sadiq, Ghazala'

_publ_section_title
;
 The coordination chemistry of perfluorovinyl substituted phosphine
 ligands, a crystallographic and spectroscopic study.
 Co-crystallisation of both cis- and trans-isomers of
 [PtCl2{PiPr2(CF&#xE001;CF2)}2] within the same unit cell
;
_journal_issue 1
_journal_name_full 'Dalton Transactions'
_journal_page_first 101
_journal_paper_doi 10.1039/b711825b
_journal_year 2008
_chemical_formula_moiety 'C29 H20 Cl1 F6 O1 P2 Rh1'
_chemical_formula_sum 'C29 H20 Cl F6 O P2 Rh'
_chemical_formula_weight 698.75
_chemical_name_systematic
;
trans-[RhCl(CO){PPh2(CF=CF2)}2]
;
_space_group_IT_number 14
_symmetry_cell_setting monoclinic
_symmetry_space_group_name_Hall '-P 2yn'
_symmetry_space_group_name_H-M 'P 1 21/n 1'
_atom_sites_solution_hydrogens geom
_atom_sites_solution_primary direct
_atom_sites_solution_secondary difmap
_audit_creation_method SHELXL-97
_cell_angle_alpha 90.00
_cell_angle_beta 114.83(2)
_cell_angle_gamma 90.00
_cell_formula_units_Z 4
_cell_length_a 11.688(2)
_cell_length_b 23.638(3)
_cell_length_c 11.873(2)
_cell_measurement_temperature 293(2)
_cell_volume 2977.0(9)
_computing_structure_refinement 'SHELXL-97 (Sheldrick, 1997)'
_computing_structure_solution 'SHELXS-97 (Sheldrick, 1990)'
_diffrn_ambient_temperature 293(2)
_diffrn_measured_fraction_theta_full 0.999
_diffrn_measured_fraction_theta_max 0.999
_diffrn_radiation_monochromator graphite
_diffrn_radiation_source 'fine-focus sealed tube'
_diffrn_radiation_type MoK\a
_diffrn_radiation_wavelength 0.71073
_diffrn_reflns_av_R_equivalents 0.0360
_diffrn_reflns_av_sigmaI/netI 0.0544
_diffrn_reflns_limit_h_max 13
_diffrn_reflns_limit_h_min 0
_diffrn_reflns_limit_k_max 28
_diffrn_reflns_limit_k_min 0
_diffrn_reflns_limit_l_max 12
_diffrn_reflns_limit_l_min -14
_diffrn_reflns_number 5474
_diffrn_reflns_theta_full 24.97
_diffrn_reflns_theta_max 24.97
_diffrn_reflns_theta_min 1.72
_exptl_absorpt_coefficient_mu 0.830
_exptl_absorpt_correction_T_max 0.9216
_exptl_absorpt_correction_T_min 0.8194
_exptl_absorpt_correction_type multi-scan
_exptl_absorpt_process_details
;
R.H. Blessing, Acta Cryst. (1995), A51, 33-38
;
_exptl_crystal_colour yellow
_exptl_crystal_density_diffrn 1.559
_exptl_crystal_density_method 'not measured'
_exptl_crystal_description plate
_exptl_crystal_F_000 1392
_exptl_crystal_size_max 0.25
_exptl_crystal_size_mid 0.25
_exptl_crystal_size_min 0.10
_refine_diff_density_max 0.499
_refine_diff_density_min -0.332
_refine_diff_density_rms 0.076
_refine_ls_extinction_method none
_refine_ls_goodness_of_fit_ref 1.044
_refine_ls_hydrogen_treatment fixed
_refine_ls_matrix_type full
_refine_ls_number_parameters 361
_refine_ls_number_reflns 5211
_refine_ls_number_restraints 0
_refine_ls_restrained_S_all 1.044
_refine_ls_R_factor_all 0.1203
_refine_ls_R_factor_gt 0.0601
_refine_ls_shift/su_max 0.000
_refine_ls_shift/su_mean 0.000
_refine_ls_structure_factor_coef Fsqd
_refine_ls_weighting_details 'calc w=1/[\s^2^(Fo^2^)+(0.0840P)^2^+1.1243P] where P=(Fo^2^+2Fc^2^)/3'
_refine_ls_weighting_scheme calc
_refine_ls_wR_factor_gt 0.1411
_refine_ls_wR_factor_ref 0.1744
_reflns_number_gt 2974
_reflns_number_total 5211
_reflns_threshold_expression >2sigma(I)
_cod_data_source_file b711825b.txt
_cod_data_source_block akb05new
_cod_original_cell_volume 2976.9(8)
_cod_original_sg_symbol_H-M 'P 21/n'
_cod_database_code 7003086

loop_
_symmetry_equiv_pos_as_xyz
'x, y, z'
'-x+1/2, y+1/2, -z+1/2'
'-x, -y, -z'
'x-1/2, -y-1/2, z-1/2'

loop_
_atom_site_label
_atom_site_type_symbol
_atom_site_fract_x
_atom_site_fract_y
_atom_site_fract_z
_atom_site_U_iso_or_equiv
_atom_site_adp_type
_atom_site_occupancy
_atom_site_symmetry_multiplicity
_atom_site_calc_flag
_atom_site_refinement_flags
_atom_site_disorder_assembly
_atom_site_disorder_group
Rh1 Rh 0.33252(6) 0.64384(2) 0.49667(5) 0.0719(2) Uani 1 1 d . . .
Cl1 Cl 0.2942(2) 0.54777(8) 0.4434(2) 0.0918(6) Uani 1 1 d . . .
P1 P 0.3484(2) 0.62300(9) 0.69224(19) 0.0744(5) Uani 1 1 d . . .
P2 P 0.3243(2) 0.66100(9) 0.30301(19) 0.0795(6) Uani 1 1 d . . .
O1 O 0.3661(7) 0.7644(3) 0.5583(6) 0.112(2) Uani 1 1 d . . .
C1 C 0.3549(7) 0.7191(4) 0.5347(7) 0.081(2) Uani 1 1 d . . .
C2 C 0.3723(7) 0.6827(3) 0.7959(7) 0.0728(19) Uani 1 1 d . . .
C3 C 0.2757(8) 0.7083(4) 0.8095(8) 0.097(3) Uani 1 1 d . . .
H3 H 0.1951 0.6931 0.7698 0.116 Uiso 1 1 calc R . .
C4 C 0.2932(10) 0.7562(4) 0.8803(10) 0.115(3) Uani 1 1 d . . .
H4 H 0.2248 0.7730 0.8877 0.138 Uiso 1 1 calc R . .
C5 C 0.4077(11) 0.7786(4) 0.9386(9) 0.106(3) Uani 1 1 d . . .
H5 H 0.4193 0.8108 0.9872 0.127 Uiso 1 1 calc R . .
C6 C 0.5072(10) 0.7545(4) 0.9268(9) 0.111(3) Uani 1 1 d . . .
H6 H 0.5873 0.7701 0.9674 0.133 Uiso 1 1 calc R . .
C7 C 0.4893(8) 0.7063(4) 0.8538(8) 0.095(2) Uani 1 1 d . . .
H7 H 0.5573 0.6901 0.8445 0.113 Uiso 1 1 calc R . .
C8 C 0.2156(9) 0.5864(3) 0.6998(9) 0.085(2) Uani 1 1 d . . .
C9 C 0.1071(9) 0.5816(4) 0.5909(11) 0.114(3) Uani 1 1 d . . .
H9 H 0.1030 0.5967 0.5170 0.137 Uiso 1 1 calc R . .
C10 C 0.0053(14) 0.5538(6) 0.5953(15) 0.127(5) Uani 1 1 d . . .
H10 H -0.0686 0.5514 0.5229 0.153 Uiso 1 1 calc R . .
C11 C 0.0077(16) 0.5317(7) 0.692(2) 0.177(8) Uani 1 1 d . . .
H11 H -0.0617 0.5108 0.6874 0.212 Uiso 1 1 calc R . .
C12 C 0.1075(19) 0.5371(6) 0.8031(18) 0.173(6) Uani 1 1 d . . .
H12 H 0.1059 0.5229 0.8755 0.207 Uiso 1 1 calc R . .
C13 C 0.2180(11) 0.5661(5) 0.8044(11) 0.126(4) Uani 1 1 d . . .
H13 H 0.2897 0.5703 0.8783 0.152 Uiso 1 1 calc R . .
C14 C 0.4795(9) 0.5785(4) 0.7808(8) 0.091(2) Uani 1 1 d . . .
C15 C 0.5660(11) 0.5563(4) 0.7548(10) 0.102(3) Uani 1 1 d . . .
C16 C 0.3171(8) 0.7345(3) 0.2543(7) 0.078(2) Uani 1 1 d . . .
C17 C 0.2055(8) 0.7586(4) 0.1719(8) 0.098(3) Uani 1 1 d . . .
H17 H 0.1324 0.7370 0.1366 0.118 Uiso 1 1 calc R . .
C18 C 0.2042(10) 0.8149(4) 0.1432(10) 0.114(3) Uani 1 1 d . . .
H18 H 0.1287 0.8312 0.0890 0.136 Uiso 1 1 calc R . .
C19 C 0.3092(11) 0.8476(4) 0.1910(12) 0.119(4) Uani 1 1 d . . .
H19 H 0.3066 0.8851 0.1666 0.143 Uiso 1 1 calc R . .
C20 C 0.4193(11) 0.8244(4) 0.2761(11) 0.117(3) Uani 1 1 d . . .
H20 H 0.4912 0.8467 0.3126 0.140 Uiso 1 1 calc R . .
C21 C 0.4234(8) 0.7678(3) 0.3077(9) 0.093(2) Uani 1 1 d . . .
H21 H 0.4982 0.7521 0.3651 0.111 Uiso 1 1 calc R . .
C22 C 0.4566(8) 0.6326(3) 0.2776(7) 0.084(2) Uani 1 1 d . . .
C23 C 0.4852(12) 0.6534(4) 0.1828(9) 0.122(4) Uani 1 1 d . . .
H23 H 0.4359 0.6814 0.1296 0.146 Uiso 1 1 calc R . .
C24 C 0.5879(13) 0.6316(5) 0.1694(10) 0.141(4) Uani 1 1 d . . .
H24 H 0.6076 0.6452 0.1061 0.170 Uiso 1 1 calc R . .
C25 C 0.6607(12) 0.5911(4) 0.2456(11) 0.130(4) Uani 1 1 d . . .
H25 H 0.7294 0.5769 0.2344 0.157 Uiso 1 1 calc R . .
C26 C 0.6338(10) 0.5709(4) 0.3386(9) 0.105(3) Uani 1 1 d . . .
H26 H 0.6834 0.5426 0.3906 0.125 Uiso 1 1 calc R . .
C27 C 0.5336(9) 0.5923(3) 0.3557(7) 0.085(2) Uani 1 1 d . . .
H27 H 0.5174 0.5793 0.4215 0.102 Uiso 1 1 calc R . .
C28 C 0.1889(11) 0.6314(4) 0.1781(9) 0.110(3) Uani 1 1 d . . .
C29 C 0.0846(13) 0.6188(5) 0.1766(12) 0.125(4) Uani 1 1 d . . .
F1 F 0.4938(7) 0.5649(3) 0.8989(6) 0.171(3) Uani 1 1 d . . .
F3 F 0.5758(6) 0.5650(3) 0.6537(7) 0.136(2) Uani 1 1 d . . .
F2 F 0.6654(7) 0.5235(3) 0.8327(8) 0.179(3) Uani 1 1 d . . .
F4 F 0.1992(7) 0.6223(4) 0.0703(6) 0.177(3) Uani 1 1 d . . .
F5 F -0.0172(8) 0.5974(4) 0.0793(7) 0.209(4) Uani 1 1 d . . .
F6 F 0.0488(6) 0.6254(3) 0.2646(8) 0.162(3) Uani 1 1 d . . .

loop_
_atom_site_aniso_label
_atom_site_aniso_U_11
_atom_site_aniso_U_22
_atom_site_aniso_U_33
_atom_site_aniso_U_23
_atom_site_aniso_U_13
_atom_site_aniso_U_12
Rh1 0.0800(4) 0.0614(3) 0.0718(4) -0.0021(3) 0.0295(3) -0.0049(3)
Cl1 0.1206(17) 0.0667(11) 0.0924(14) -0.0063(10) 0.0489(13) -0.0133(11)
P1 0.0793(13) 0.0709(12) 0.0782(13) -0.0052(10) 0.0382(11) -0.0058(10)
P2 0.0910(15) 0.0710(12) 0.0661(12) 0.0045(9) 0.0226(11) -0.0002(10)
O1 0.156(6) 0.063(4) 0.129(5) -0.009(3) 0.071(4) -0.010(4)
C1 0.081(5) 0.078(6) 0.083(5) 0.004(4) 0.033(4) -0.001(4)
C2 0.070(5) 0.074(5) 0.081(5) 0.002(4) 0.038(4) -0.004(4)
C3 0.084(6) 0.085(6) 0.124(7) -0.026(5) 0.048(5) -0.010(5)
C4 0.097(7) 0.100(7) 0.158(9) -0.031(7) 0.065(7) -0.007(6)
C5 0.122(8) 0.087(6) 0.119(7) -0.029(5) 0.061(7) -0.013(6)
C6 0.093(7) 0.109(7) 0.118(8) -0.031(6) 0.031(6) -0.027(6)
C7 0.087(6) 0.095(6) 0.107(6) -0.016(5) 0.047(5) -0.010(5)
C8 0.095(6) 0.069(5) 0.104(6) -0.021(5) 0.056(6) -0.023(4)
C9 0.088(7) 0.107(7) 0.172(10) -0.059(7) 0.078(7) -0.030(6)
C10 0.107(9) 0.132(11) 0.153(12) -0.040(9) 0.064(9) -0.004(8)
C11 0.138(13) 0.121(12) 0.28(2) -0.100(15) 0.093(17) -0.046(10)
C12 0.244(18) 0.115(10) 0.230(18) 0.009(10) 0.168(16) -0.033(11)
C13 0.151(10) 0.124(8) 0.121(8) -0.010(7) 0.073(7) -0.056(7)
C14 0.109(7) 0.096(6) 0.073(5) 0.001(4) 0.044(5) 0.011(5)
C15 0.121(8) 0.089(6) 0.103(7) -0.007(6) 0.053(7) 0.000(6)
C16 0.080(5) 0.071(5) 0.085(5) 0.008(4) 0.035(5) 0.009(4)
C17 0.083(6) 0.086(6) 0.110(7) 0.020(5) 0.025(5) 0.008(5)
C18 0.099(7) 0.106(8) 0.128(8) 0.043(6) 0.040(6) 0.034(6)
C19 0.102(8) 0.093(7) 0.177(11) 0.039(7) 0.072(8) 0.013(6)
C20 0.110(8) 0.085(7) 0.166(10) 0.018(6) 0.068(8) -0.015(6)
C21 0.074(5) 0.079(6) 0.116(7) 0.017(5) 0.031(5) 0.001(4)
C22 0.109(6) 0.075(5) 0.066(5) 0.000(4) 0.034(5) 0.009(4)
C23 0.171(10) 0.119(8) 0.093(7) 0.039(6) 0.073(7) 0.054(7)
C24 0.192(12) 0.153(11) 0.115(8) 0.033(8) 0.099(9) 0.057(9)
C25 0.186(12) 0.101(7) 0.131(9) 0.024(7) 0.093(9) 0.048(7)
C26 0.129(8) 0.076(6) 0.103(7) 0.023(5) 0.043(6) 0.028(5)
C27 0.105(7) 0.075(5) 0.077(5) 0.007(4) 0.039(5) 0.007(5)
C28 0.109(8) 0.113(8) 0.075(6) 0.001(5) 0.005(6) -0.024(6)
C29 0.108(9) 0.137(9) 0.099(8) -0.005(7) 0.013(8) -0.030(8)
F1 0.208(7) 0.196(7) 0.120(5) 0.049(5) 0.080(5) 0.070(6)
F3 0.121(5) 0.150(5) 0.137(5) 0.000(4) 0.053(4) 0.019(4)
F2 0.146(6) 0.149(6) 0.205(7) 0.004(5) 0.037(5) 0.064(5)
F4 0.185(7) 0.233(8) 0.082(4) -0.036(5) 0.025(4) -0.044(6)
F5 0.178(7) 0.196(8) 0.165(7) 0.001(6) -0.013(6) -0.075(6)
F6 0.117(5) 0.188(7) 0.158(6) 0.002(6) 0.035(5) -0.022(4)

loop_
_atom_type_symbol
_atom_type_description
_atom_type_scat_dispersion_real
_atom_type_scat_dispersion_imag
_atom_type_scat_source
C C 0.0033 0.0016 'International Tables Vol C Tables 4.2.6.8 and 6.1.1.4'
H H 0.0000 0.0000 'International Tables Vol C Tables 4.2.6.8 and 6.1.1.4'
F F 0.0171 0.0103 'International Tables Vol C Tables 4.2.6.8 and 6.1.1.4'
P P 0.1023 0.0942 'International Tables Vol C Tables 4.2.6.8 and 6.1.1.4'
Cl Cl 0.1484 0.1585 'International Tables Vol C Tables 4.2.6.8 and 6.1.1.4'
Rh Rh -1.1178 0.9187 'International Tables Vol C Tables 4.2.6.8 and 6.1.1.4'
O O 0.0106 0.0060 'International Tables Vol C Tables 4.2.6.8 and 6.1.1.4'

loop_
_geom_angle_atom_site_label_1
_geom_angle_atom_site_label_2
_geom_angle_atom_site_label_3
_geom_angle
_geom_angle_site_symmetry_1
_geom_angle_site_symmetry_3
_geom_angle_publ_flag
C1 Rh1 P2 91.0(3) . . ?
C1 Rh1 P1 90.9(3) . . ?
P2 Rh1 P1 177.02(8) . . ?
C1 Rh1 Cl1 177.5(3) . . ?
P2 Rh1 Cl1 88.76(8) . . ?
P1 Rh1 Cl1 89.44(8) . . ?
C14 P1 C8 103.3(4) . . ?
C14 P1 C2 102.0(4) . . ?
C8 P1 C2 103.2(4) . . ?
C14 P1 Rh1 113.9(3) . . ?
C8 P1 Rh1 116.3(3) . . ?
C2 P1 Rh1 116.2(3) . . ?
C28 P2 C16 101.7(4) . . ?
C28 P2 C22 103.6(5) . . ?
C16 P2 C22 103.2(4) . . ?
C28 P2 Rh1 114.2(4) . . ?
C16 P2 Rh1 117.6(3) . . ?
C22 P2 Rh1 114.7(3) . . ?
O1 C1 Rh1 178.4(8) . . ?
C3 C2 C7 117.9(8) . . ?
C3 C2 P1 122.1(6) . . ?
C7 C2 P1 119.7(6) . . ?
C2 C3 C4 121.7(8) . . ?
C5 C4 C3 120.4(9) . . ?
C4 C5 C6 119.8(9) . . ?
C5 C6 C7 119.9(9) . . ?
C2 C7 C6 120.3(8) . . ?
C13 C8 C9 119.9(9) . . ?
C13 C8 P1 122.7(8) . . ?
C9 C8 P1 117.4(7) . . ?
C10 C9 C8 118.0(12) . . ?
C11 C10 C9 123.2(17) . . ?
C10 C11 C12 122.2(19) . . ?
C11 C12 C13 117.0(15) . . ?
C8 C13 C12 119.5(12) . . ?
C15 C14 F1 112.1(9) . . ?
C15 C14 P1 131.6(8) . . ?
F1 C14 P1 116.3(7) . . ?
F3 C15 C14 123.5(10) . . ?
F2 C15 F3 109.8(10) . . ?
C14 C15 F2 126.5(10) . . ?
C21 C16 C17 119.5(7) . . ?
C21 C16 P2 119.0(6) . . ?
C17 C16 P2 121.4(6) . . ?
C18 C17 C16 118.9(9) . . ?
C19 C18 C17 122.4(9) . . ?
C18 C19 C20 118.9(9) . . ?
C19 C20 C21 120.0(9) . . ?
C16 C21 C20 120.3(8) . . ?
C27 C22 C23 118.7(8) . . ?
C27 C22 P2 120.4(6) . . ?
C23 C22 P2 120.8(7) . . ?
C24 C23 C22 118.7(9) . . ?
C25 C24 C23 121.5(10) . . ?
C24 C25 C26 120.1(11) . . ?
C25 C26 C27 119.8(9) . . ?
C26 C27 C22 121.1(8) . . ?
C29 C28 F4 115.1(10) . . ?
C29 C28 P2 128.5(10) . . ?
F4 C28 P2 116.4(9) . . ?
C28 C29 F6 127.4(12) . . ?
C28 C29 F5 127.0(14) . . ?
F6 C29 F5 105.5(12) . . ?

loop_
_geom_bond_atom_site_label_1
_geom_bond_atom_site_label_2
_geom_bond_distance
_geom_bond_site_symmetry_2
_geom_bond_publ_flag
Rh1 C1 1.827(9) . ?
Rh1 P2 2.297(2) . ?
Rh1 P1 2.304(2) . ?
Rh1 Cl1 2.349(2) . ?
P1 C14 1.790(9) . ?
P1 C8 1.812(8) . ?
P1 C2 1.815(8) . ?
P2 C28 1.795(10) . ?
P2 C16 1.823(8) . ?
P2 C22 1.823(9) . ?
O1 C1 1.101(9) . ?
C2 C3 1.349(10) . ?
C2 C7 1.365(11) . ?
C3 C4 1.373(12) . ?
C4 C5 1.332(13) . ?
C5 C6 1.354(12) . ?
C6 C7 1.393(12) . ?
C8 C13 1.321(12) . ?
C8 C9 1.383(13) . ?
C9 C10 1.379(15) . ?
C10 C11 1.25(2) . ?
C11 C12 1.35(2) . ?
C12 C13 1.456(17) . ?
C14 C15 1.287(12) . ?
C14 F1 1.378(9) . ?
C15 F3 1.270(11) . ?
C15 F2 1.380(14) . ?
C16 C21 1.378(10) . ?
C16 C17 1.382(10) . ?
C17 C18 1.372(12) . ?
C18 C19 1.358(13) . ?
C19 C20 1.373(13) . ?
C20 C21 1.385(12) . ?
C22 C27 1.369(10) . ?
C22 C23 1.391(12) . ?
C23 C24 1.376(14) . ?
C24 C25 1.347(13) . ?
C25 C26 1.354(13) . ?
C26 C27 1.368(12) . ?
C28 C29 1.247(15) . ?
C28 F4 1.353(12) . ?
C29 F6 1.288(14) . ?
C29 F5 1.361(12) . ?
